data_4062477
loop_
_publ_author_name
'Brisdon, Alan K.'
'Crossley, Ian R.'
'Pritchard, Robin G.'
'Sadiq, Ghazala'
'Warren, John E.'

_publ_section_title
;
Preparation and Functionalization of a Range of Main-Group 
Trifluoropropynyl Organometallic Compounds: The Application of 
Metalloid-Directed Carbolithiation to the Selective Synthesis of 
Novel Fluorocarbon Fragments.
;
_journal_issue 26
_journal_name_full Organometallics
_journal_page_first 5534
_journal_page_last 5542
_journal_paper_doi 10.1021/om034146t
_journal_volume 22
_journal_year 2003
_chemical_formula_moiety 'C21 H15 F3 Ge1'
_chemical_formula_sum 'C21 H15 F3 Ge'
_chemical_formula_weight 396.92
_space_group_IT_number 205
_space_group_name_Hall '-P 2ac 2ab 3'
_space_group_name_H-M_alt 'P a -3'
_symmetry_cell_setting cubic
_symmetry_Int_Tables_number 205
_symmetry_space_group_name_Hall '-P 2ac 2ab 3'
_symmetry_space_group_name_H-M 'P a -3'
_cell_angle_alpha 90
_cell_angle_beta 90
_cell_angle_gamma 90
_cell_formula_units_Z 8
_cell_length_a 15.2629(7)
_cell_length_b 15.2629(7)
_cell_length_c 15.2629(8)
_cell_measurement_temperature 150(2)
_cell_volume 3555.6(3)
_diffrn_ambient_temperature 150(2)
_exptl_crystal_density_diffrn 1.483
_cod_database_code 4062477

loop_
_symmetry_equiv_pos_as_xyz
'x, y, z'
'-x+1/2, -y, z+1/2'
'x+1/2, -y+1/2, -z'
'-x, y+1/2, -z+1/2'
'y, z, x'
'-y+1/2, -z, x+1/2'
'y+1/2, -z+1/2, -x'
'-y, z+1/2, -x+1/2'
'z, x, y'
'-z, x+1/2, -y+1/2'
'-z+1/2, -x, y+1/2'
'z+1/2, -x+1/2, -y'
'-x, -y, -z'
'x-1/2, y, -z-1/2'
'-x-1/2, y-1/2, z'
'x, -y-1/2, z-1/2'
'-y, -z, -x'
'y-1/2, z, -x-1/2'
'-y-1/2, z-1/2, x'
'y, -z-1/2, x-1/2'
'-z, -x, -y'
'z, -x-1/2, y-1/2'
'z-1/2, x, -y-1/2'
'-z-1/2, x-1/2, y'

loop_
_atom_site_label
_atom_site_type_symbol
_atom_site_fract_x
_atom_site_fract_y
_atom_site_fract_z
_atom_site_U_iso_or_equiv
_atom_site_adp_type
_atom_site_occupancy
_atom_site_symmetry_multiplicity
_atom_site_calc_flag
_atom_site_refinement_flags
_atom_site_disorder_assembly
_atom_site_disorder_group
Ge1 Ge 0.112373(16) 0.887627(16) 0.387627(16) 0.02658(16) Uani 1 3 d S . .
F1 F 0.36791(11) 0.71238(15) 0.24092(14) 0.0690(6) Uani 1 1 d . . .
C1 C 0.18551(17) 0.81449(17) 0.31449(17) 0.0312(10) Uani 1 3 d S . .
C2 C 0.23039(18) 0.76961(18) 0.26961(18) 0.0345(10) Uani 1 3 d S . .
C3 C 0.28583(17) 0.71417(17) 0.21417(17) 0.0359(10) Uani 1 3 d S . .
C4 C 0.18685(15) 0.97698(16) 0.43841(15) 0.0283(5) Uani 1 1 d . . .
C5 C 0.26105(17) 0.95459(19) 0.48613(17) 0.0360(6) Uani 1 1 d . . .
C6 C 0.31290(19) 1.0188(2) 0.52393(18) 0.0415(7) Uani 1 1 d . . .
C7 C 0.29168(19) 1.1057(2) 0.51492(19) 0.0417(7) Uani 1 1 d . . .
C8 C 0.2184(2) 1.12987(19) 0.4675(2) 0.0419(7) Uani 1 1 d . . .
C9 C 0.16628(18) 1.06557(17) 0.42952(17) 0.0345(6) Uani 1 1 d . . .
H5 H 0.2748(18) 0.8911(19) 0.4932(18) 0.040(8) Uiso 1 1 d . . .
H6 H 0.364(2) 1.002(2) 0.555(2) 0.053(9) Uiso 1 1 d . . .
H7 H 0.325(2) 1.149(2) 0.5389(19) 0.049(9) Uiso 1 1 d . . .
H8 H 0.2010(19) 1.193(2) 0.4624(19) 0.050(9) Uiso 1 1 d . . .
H9 H 0.114(2) 1.085(2) 0.399(2) 0.053(9) Uiso 1 1 d . . .

loop_
_atom_site_aniso_label
_atom_site_aniso_U_11
_atom_site_aniso_U_22
_atom_site_aniso_U_33
_atom_site_aniso_U_23
_atom_site_aniso_U_13
_atom_site_aniso_U_12
Ge1 0.02658(16) 0.02658(16) 0.02658(16) 0.00119(11) -0.00119(11) -0.00119(11)
F1 0.0380(10) 0.0892(15) 0.0797(14) -0.0340(12) -0.0088(9) 0.0155(9)
C1 0.0312(10) 0.0312(10) 0.0312(10) 0.0019(12) -0.0019(12) -0.0019(12)
C2 0.0345(10) 0.0345(10) 0.0345(10) 0.0016(12) -0.0016(12) -0.0016(12)
C3 0.0359(10) 0.0359(10) 0.0359(10) 0.0008(11) -0.0008(11) -0.0008(11)
C4 0.0277(12) 0.0307(13) 0.0267(12) 0.0008(10) 0.0018(10) -0.0016(10)
C5 0.0331(14) 0.0356(15) 0.0392(15) 0.0007(12) -0.0019(12) 0.0020(12)
C6 0.0317(14) 0.0550(19) 0.0380(15) -0.0064(13) -0.0068(13) -0.0004(13)
C7 0.0361(15) 0.0472(17) 0.0419(16) -0.0151(14) 0.0021(12) -0.0116(14)
C8 0.0458(16) 0.0339(16) 0.0460(17) -0.0048(12) 0.0050(14) -0.0027(13)
C9 0.0333(14) 0.0349(14) 0.0353(14) 0.0016(11) -0.0003(12) -0.0004(12)

loop_
_geom_bond_atom_site_label_1
_geom_bond_atom_site_label_2
_geom_bond_distance
_geom_bond_site_symmetry_2
_geom_bond_publ_flag
Ge1 C1 1.934(4) . ?
Ge1 C4 1.937(2) 11_564 ?
Ge1 C4 1.937(2) 8_655 ?
Ge1 C4 1.937(2) . ?
F1 C3 1.318(2) . ?
C1 C2 1.186(6) . ?
C2 C3 1.466(6) . ?
C3 F1 1.318(2) 11_564 ?
C3 F1 1.318(2) 8_655 ?
C4 C5 1.389(4) . ?
C4 C9 1.395(3) . ?
C5 C6 1.385(4) . ?
C5 H5 1.00(3) . ?
C6 C7 1.374(4) . ?
C6 H6 0.95(3) . ?
C7 C8 1.382(4) . ?
C7 H7 0.91(3) . ?
C8 C9 1.390(4) . ?
C8 H8 1.01(3) . ?
C9 H9 0.98(3) . ?
